data_7053761
loop_
_publ_author_name
'Cornago, Pilar'
'Cabildo, Pilar'
'Claramunt, Rosa M.'
'Bouissane, Latifa'
'Pinilla, Elena'
'Torres, M. Rosario'
'Elguero, Jos\'e'

_publ_section_title
;
 The annular tautomerism of the curcuminoid NH-pyrazoles
;
_journal_issue 1
_journal_name_full 'New Journal of Chemistry'
_journal_page_first 125
_journal_paper_doi 10.1039/b812018h
_journal_volume 33
_journal_year 2009
_chemical_formula_sum 'C20 H20 N2 O2'
_chemical_formula_weight 320.38
_chemical_name_systematic
;
?
;
_space_group_IT_number 61
_symmetry_cell_setting orthorhombic
_symmetry_space_group_name_Hall '-P 2ac 2ab'
_symmetry_space_group_name_H-M 'P b c a'
_atom_sites_solution_hydrogens geom
_atom_sites_solution_primary direct
_atom_sites_solution_secondary difmap
_audit_creation_method SHELXL-97
_cell_angle_alpha 90.00
_cell_angle_beta 90.00
_cell_angle_gamma 90.00
_cell_formula_units_Z 8
_cell_length_a 13.2363(13)
_cell_length_b 8.2769(8)
_cell_length_c 30.673(3)
_cell_measurement_temperature 296(2)
_cell_volume 3360.4(6)
_computing_cell_refinement 'Bruker SMART'
_computing_data_collection 'Bruker SMART'
_computing_data_reduction 'Bruker SHELXTL'
_computing_molecular_graphics 'Bruker SHELXTL'
_computing_publication_material 'Bruker SHELXTL'
_computing_structure_refinement 'SHELXL-97 (Sheldrick, 1997)'
_computing_structure_solution 'SHELXS-97 (Sheldrick, 1990)'
_diffrn_ambient_temperature 296(2)
_diffrn_measured_fraction_theta_full 0.999
_diffrn_measured_fraction_theta_max 0.999
_diffrn_measurement_device_type 'CCD area detector'
_diffrn_measurement_method 'w and omega scans'
_diffrn_radiation_monochromator graphite
_diffrn_radiation_source 'fine-focus sealed tube'
_diffrn_radiation_type MoK\a
_diffrn_radiation_wavelength 0.71073
_diffrn_reflns_av_R_equivalents 0.0708
_diffrn_reflns_av_sigmaI/netI 0.0538
_diffrn_reflns_limit_h_max 10
_diffrn_reflns_limit_h_min -15
_diffrn_reflns_limit_k_max 9
_diffrn_reflns_limit_k_min -9
_diffrn_reflns_limit_l_max 32
_diffrn_reflns_limit_l_min -36
_diffrn_reflns_number 16484
_diffrn_reflns_theta_full 25.00
_diffrn_reflns_theta_max 25.00
_diffrn_reflns_theta_min 1.33
_exptl_absorpt_coefficient_mu 0.083
_exptl_absorpt_correction_type none
_exptl_crystal_colour colorless
_exptl_crystal_density_diffrn 1.267
_exptl_crystal_density_method 'not measured'
_exptl_crystal_description prismatic
_exptl_crystal_F_000 1360
_exptl_crystal_size_max 0.40
_exptl_crystal_size_mid 0.09
_exptl_crystal_size_min 0.07
_refine_diff_density_max 0.193
_refine_diff_density_min -0.192
_refine_diff_density_rms 0.049
_refine_ls_extinction_coef 0.0031(9)
_refine_ls_extinction_expression Fc^*^=kFc[1+0.001xFc^2^\l^3^/sin(2\q)]^-1/4^
_refine_ls_extinction_method SHELXL
_refine_ls_goodness_of_fit_ref 1.074
_refine_ls_hydrogen_treatment mixed
_refine_ls_matrix_type full
_refine_ls_number_parameters 224
_refine_ls_number_reflns 2954
_refine_ls_number_restraints 0
_refine_ls_restrained_S_all 1.074
_refine_ls_R_factor_all 0.1168
_refine_ls_R_factor_gt 0.0507
_refine_ls_shift/su_max 0.000
_refine_ls_shift/su_mean 0.000
_refine_ls_structure_factor_coef Fsqd
_refine_ls_weighting_details 'calc w=1/[\s^2^(Fo^2^)+(0.0909P)^2^+0.7726P] where P=(Fo^2^+2Fc^2^)/3'
_refine_ls_weighting_scheme calc
_refine_ls_wR_factor_gt 0.1267
_refine_ls_wR_factor_ref 0.1848
_reflns_number_gt 1655
_reflns_number_total 2954
_reflns_threshold_expression >2sigma(I)
_cod_data_source_file b812018hsup1.cif
_cod_data_source_block comp8
_cod_depositor_comments
;
The following automatic conversions were performed:

'_symmetry_cell_setting' value 'Orthorhombic' changed to
'orthorhombic' according to
/home/saulius/struct/CIF-dictionaries/cif_core.dic dictionary named
'cif_core.dic' version 2.4.2 from 2011-04-26.

Automatic conversion script
Id: cif_fix_values 1891 2012-01-12 08:04:46Z andrius 
;
_cod_original_sg_symbol_H-M Pbca
_cod_database_code 7053761

loop_
_symmetry_equiv_pos_as_xyz
'x, y, z'
'-x+1/2, -y, z+1/2'
'-x, y+1/2, -z+1/2'
'x+1/2, -y+1/2, -z'
'-x, -y, -z'
'x-1/2, y, -z-1/2'
'x, -y-1/2, z-1/2'
'-x-1/2, y-1/2, z'

loop_
_atom_site_label
_atom_site_type_symbol
_atom_site_fract_x
_atom_site_fract_y
_atom_site_fract_z
_atom_site_U_iso_or_equiv
_atom_site_adp_type
_atom_site_occupancy
_atom_site_symmetry_multiplicity
_atom_site_calc_flag
_atom_site_refinement_flags
C3 C 0.8527(2) -0.1384(4) 0.43919(10) 0.0406(8) Uani 1 1 d .
C4 C 0.7578(2) -0.0969(4) 0.45729(9) 0.0387(7) Uani 1 1 d .
C5 C 0.7795(2) -0.0137(4) 0.49508(10) 0.0417(8) Uani 1 1 d .
C6 C 0.7155(2) 0.0582(4) 0.52791(10) 0.0469(8) Uani 1 1 d .
H6 H 0.6485 0.0784 0.5206 0.056 Uiso 1 1 calc R
C7 C 0.7459(2) 0.0975(4) 0.56794(10) 0.0465(8) Uani 1 1 d .
H7 H 0.8128 0.0732 0.5746 0.056 Uiso 1 1 calc R
C8 C 0.6877(2) 0.1738(4) 0.60271(10) 0.0409(7) Uani 1 1 d .
C9 C 0.7241(2) 0.1646(4) 0.64563(10) 0.0426(8) Uani 1 1 d .
H9 H 0.7856 0.1138 0.6509 0.051 Uiso 1 1 calc R
C10 C 0.6710(2) 0.2289(4) 0.67990(10) 0.0419(8) Uani 1 1 d .
C11 C 0.5791(2) 0.3077(4) 0.67232(10) 0.0419(8) Uani 1 1 d .
C12 C 0.5435(2) 0.3198(4) 0.63029(10) 0.0464(8) Uani 1 1 d .
H12 H 0.4829 0.3730 0.6250 0.056 Uiso 1 1 calc R
C13 C 0.5970(2) 0.2536(4) 0.59573(10) 0.0466(8) Uani 1 1 d .
H13 H 0.5718 0.2629 0.5676 0.056 Uiso 1 1 calc R
C14 C 0.7959(3) 0.1508(5) 0.73216(12) 0.0695(11) Uani 1 1 d .
H14A H 0.7949 0.0397 0.7231 0.104 Uiso 1 1 calc R
H14B H 0.8083 0.1564 0.7630 0.104 Uiso 1 1 calc R
H14C H 0.8486 0.2069 0.7169 0.104 Uiso 1 1 calc R
C15 C 0.4451(3) 0.4655(5) 0.70199(12) 0.0751(12) Uani 1 1 d .
H15A H 0.4623 0.5531 0.6828 0.113 Uiso 1 1 calc R
H15B H 0.4228 0.5081 0.7295 0.113 Uiso 1 1 calc R
H15C H 0.3920 0.4025 0.6892 0.113 Uiso 1 1 calc R
C16 C 0.6534(2) -0.1419(4) 0.44207(11) 0.0529(9) Uani 1 1 d .
H16A H 0.6050 -0.1127 0.4640 0.079 Uiso 1 1 calc R
H16B H 0.6503 -0.2563 0.4370 0.079 Uiso 1 1 calc R
H16C H 0.6383 -0.0855 0.4155 0.079 Uiso 1 1 calc R
C17 C 0.8801(2) -0.2312(4) 0.39973(10) 0.0397(7) Uani 1 1 d .
C18 C 0.8114(2) -0.2619(4) 0.36636(11) 0.0537(9) Uani 1 1 d .
H18 H 0.7457 -0.2230 0.3685 0.064 Uiso 1 1 calc R
C19 C 0.8400(3) -0.3498(5) 0.33011(11) 0.0611(10) Uani 1 1 d .
H19 H 0.7931 -0.3701 0.3082 0.073 Uiso 1 1 calc R
C20 C 0.9365(3) -0.4075(4) 0.32586(11) 0.0579(9) Uani 1 1 d .
H20 H 0.9551 -0.4662 0.3013 0.070 Uiso 1 1 calc R
C21 C 1.0055(3) -0.3776(4) 0.35827(11) 0.0558(9) Uani 1 1 d .
H21 H 1.0713 -0.4158 0.3556 0.067 Uiso 1 1 calc R
C22 C 0.9775(2) -0.2914(4) 0.39472(11) 0.0488(8) Uani 1 1 d .
H22 H 1.0250 -0.2729 0.4165 0.059 Uiso 1 1 calc R
N1 N 0.88193(19) -0.0076(3) 0.49796(8) 0.0472(7) Uani 1 1 d .
H1 H 0.924(3) 0.037(5) 0.5179(13) 0.100 Uiso 1 1 d .
N2 N 0.92781(18) -0.0832(3) 0.46430(8) 0.0474(7) Uani 1 1 d .
O1 O 0.53121(16) 0.3666(3) 0.70860(7) 0.0571(7) Uani 1 1 d .
O2 O 0.70162(17) 0.2233(3) 0.72262(7) 0.0571(7) Uani 1 1 d .

loop_
_atom_site_aniso_label
_atom_site_aniso_U_11
_atom_site_aniso_U_22
_atom_site_aniso_U_33
_atom_site_aniso_U_23
_atom_site_aniso_U_13
_atom_site_aniso_U_12
C3 0.0361(17) 0.0473(18) 0.0385(18) 0.0007(15) -0.0052(14) -0.0015(14)
C4 0.0339(16) 0.0448(18) 0.0374(17) 0.0027(14) -0.0037(13) -0.0029(14)
C5 0.0357(17) 0.052(2) 0.0370(18) 0.0035(15) -0.0011(13) -0.0019(14)
C6 0.0348(16) 0.060(2) 0.045(2) -0.0030(17) -0.0003(14) -0.0007(15)
C7 0.0398(17) 0.056(2) 0.0439(19) -0.0007(16) 0.0024(15) 0.0036(15)
C8 0.0382(17) 0.0458(18) 0.0387(18) 0.0008(15) 0.0013(14) -0.0053(14)
C9 0.0388(17) 0.0453(18) 0.0436(19) -0.0010(15) -0.0014(14) 0.0057(14)
C10 0.0426(17) 0.0458(18) 0.0374(18) -0.0025(15) -0.0040(14) 0.0006(15)
C11 0.0368(17) 0.0438(18) 0.045(2) -0.0027(15) 0.0036(14) 0.0016(14)
C12 0.0351(17) 0.055(2) 0.049(2) -0.0008(17) -0.0051(15) 0.0021(15)
C13 0.0416(17) 0.056(2) 0.0417(19) 0.0042(15) -0.0053(15) -0.0017(16)
C14 0.068(2) 0.083(3) 0.058(2) -0.006(2) -0.0160(19) 0.028(2)
C15 0.056(2) 0.095(3) 0.075(3) -0.007(2) 0.009(2) 0.023(2)
C16 0.0399(18) 0.065(2) 0.054(2) -0.0080(18) -0.0061(15) -0.0019(16)
C17 0.0395(17) 0.0424(17) 0.0372(18) 0.0019(14) -0.0019(14) -0.0025(14)
C18 0.0461(19) 0.069(2) 0.046(2) -0.0095(18) -0.0078(15) 0.0055(17)
C19 0.060(2) 0.078(3) 0.045(2) -0.0155(19) -0.0093(17) -0.005(2)
C20 0.066(2) 0.063(2) 0.044(2) -0.0094(18) 0.0075(18) 0.0070(19)
C21 0.052(2) 0.059(2) 0.057(2) -0.0036(18) 0.0031(18) 0.0101(17)
C22 0.0450(18) 0.054(2) 0.047(2) -0.0023(17) -0.0078(15) 0.0021(16)
N1 0.0349(14) 0.0684(19) 0.0383(17) -0.0083(14) -0.0017(11) -0.0040(13)
N2 0.0355(14) 0.0667(18) 0.0401(15) -0.0078(14) -0.0011(12) -0.0032(13)
O1 0.0493(14) 0.0703(16) 0.0517(15) -0.0057(12) 0.0021(11) 0.0172(12)
O2 0.0604(15) 0.0704(16) 0.0405(14) -0.0067(12) -0.0070(11) 0.0181(12)

loop_
_atom_type_symbol
_atom_type_description
_atom_type_scat_dispersion_real
_atom_type_scat_dispersion_imag
_atom_type_scat_source
C C 0.0033 0.0016 'International Tables Vol C Tables 4.2.6.8 and 6.1.1.4'
H H 0.0000 0.0000 'International Tables Vol C Tables 4.2.6.8 and 6.1.1.4'
N N 0.0061 0.0033 'International Tables Vol C Tables 4.2.6.8 and 6.1.1.4'
O O 0.0106 0.0060 'International Tables Vol C Tables 4.2.6.8 and 6.1.1.4'

loop_
_geom_angle_atom_site_label_1
_geom_angle_atom_site_label_2
_geom_angle_atom_site_label_3
_geom_angle
N2 C3 C4 110.5(3)
N2 C3 C17 117.8(3)
C4 C3 C17 131.7(3)
C5 C4 C3 105.4(2)
C5 C4 C16 125.1(3)
C3 C4 C16 129.2(3)
C4 C5 N1 106.3(3)
C4 C5 C6 132.1(3)
N1 C5 C6 121.6(3)
C7 C6 C5 124.5(3)
C7 C6 H6 117.8
C5 C6 H6 117.8
C6 C7 C8 128.3(3)
C6 C7 H7 115.9
C8 C7 H7 115.9
C13 C8 C9 117.9(3)
C13 C8 C7 123.4(3)
C9 C8 C7 118.7(3)
C10 C9 C8 121.4(3)
C10 C9 H9 119.3
C8 C9 H9 119.3
O2 C10 C9 124.5(3)
O2 C10 C11 115.6(3)
C9 C10 C11 119.9(3)
C12 C11 O1 125.2(3)
C12 C11 C10 119.2(3)
O1 C11 C10 115.6(3)
C11 C12 C13 120.8(3)
C11 C12 H12 119.6
C13 C12 H12 119.6
C8 C13 C12 120.8(3)
C8 C13 H13 119.6
C12 C13 H13 119.6
O2 C14 H14A 109.5
O2 C14 H14B 109.5
H14A C14 H14B 109.5
O2 C14 H14C 109.5
H14A C14 H14C 109.5
H14B C14 H14C 109.5
O1 C15 H15A 109.5
O1 C15 H15B 109.5
H15A C15 H15B 109.5
O1 C15 H15C 109.5
H15A C15 H15C 109.5
H15B C15 H15C 109.5
C4 C16 H16A 109.5
C4 C16 H16B 109.5
H16A C16 H16B 109.5
C4 C16 H16C 109.5
H16A C16 H16C 109.5
H16B C16 H16C 109.5
C22 C17 C18 117.3(3)
C22 C17 C3 120.3(3)
C18 C17 C3 122.4(3)
C17 C18 C19 120.5(3)
C17 C18 H18 119.7
C19 C18 H18 119.7
C20 C19 C18 121.1(3)
C20 C19 H19 119.5
C18 C19 H19 119.5
C19 C20 C21 119.2(3)
C19 C20 H20 120.4
C21 C20 H20 120.4
C20 C21 C22 120.2(3)
C20 C21 H21 119.9
C22 C21 H21 119.9
C17 C22 C21 121.6(3)
C17 C22 H22 119.2
C21 C22 H22 119.2
N2 N1 C5 112.4(2)
N2 N1 H1 115(3)
C5 N1 H1 132(3)
C3 N2 N1 105.3(2)
C11 O1 C15 117.5(3)
C10 O2 C14 118.2(2)

loop_
_geom_bond_atom_site_label_1
_geom_bond_atom_site_label_2
_geom_bond_distance
C3 N2 1.339(4)
C3 C4 1.415(4)
C3 C17 1.479(4)
C4 C5 1.379(4)
C4 C16 1.505(4)
C5 N1 1.360(4)
C5 C6 1.444(4)
C6 C7 1.333(4)
C6 H6 0.9300
C7 C8 1.460(4)
C7 H7 0.9300
C8 C13 1.386(4)
C8 C9 1.404(4)
C9 C10 1.372(4)
C9 H9 0.9300
C10 O2 1.372(3)
C10 C11 1.399(4)
C11 C12 1.376(4)
C11 O1 1.371(3)
C12 C13 1.387(4)
C12 H12 0.9300
C13 H13 0.9300
C14 O2 1.416(4)
C14 H14A 0.9600
C14 H14B 0.9600
C14 H14C 0.9600
C15 O1 1.418(4)
C15 H15A 0.9600
C15 H15B 0.9600
C15 H15C 0.9600
C16 H16A 0.9600
C16 H16B 0.9600
C16 H16C 0.9600
C17 C22 1.391(4)
C17 C18 1.393(4)
C18 C19 1.382(4)
C18 H18 0.9300
C19 C20 1.370(5)
C19 H19 0.9300
C20 C21 1.372(5)
C20 H20 0.9300
C21 C22 1.377(4)
C21 H21 0.9300
C22 H22 0.9300
N1 N2 1.351(3)
N1 H1 0.90(4)

loop_
_geom_hbond_atom_site_label_D
_geom_hbond_atom_site_label_H
_geom_hbond_atom_site_label_A
_geom_hbond_distance_DH
_geom_hbond_distance_HA
_geom_hbond_distance_DA
_geom_hbond_angle_DHA
_geom_hbond_site_symmetry_A
N1 H1 N2 0.90(4) 2.07(4) 2.872(3) 147(4) 5_756

loop_
_geom_torsion_atom_site_label_1
_geom_torsion_atom_site_label_2
_geom_torsion_atom_site_label_3
_geom_torsion_atom_site_label_4
_geom_torsion
N2 C3 C4 C5 -0.3(4)
C17 C3 C4 C5 178.1(3)
N2 C3 C4 C16 -175.7(3)
C17 C3 C4 C16 2.7(6)
C3 C4 C5 N1 0.4(3)
C16 C4 C5 N1 176.1(3)
C3 C4 C5 C6 -179.3(3)
C16 C4 C5 C6 -3.7(5)
C4 C5 C6 C7 161.5(3)
N1 C5 C6 C7 -18.2(5)
C5 C6 C7 C8 178.3(3)
C6 C7 C8 C13 -16.5(5)
C6 C7 C8 C9 162.6(3)
C13 C8 C9 C10 1.5(5)
C7 C8 C9 C10 -177.6(3)
C8 C9 C10 O2 179.5(3)
C8 C9 C10 C11 -0.9(5)
O2 C10 C11 C12 179.4(3)
C9 C10 C11 C12 -0.2(5)
O2 C10 C11 O1 -0.9(4)
C9 C10 C11 O1 179.4(3)
O1 C11 C12 C13 -178.9(3)
C10 C11 C12 C13 0.7(5)
C9 C8 C13 C12 -1.0(5)
C7 C8 C13 C12 178.1(3)
C11 C12 C13 C8 -0.1(5)
N2 C3 C17 C22 15.1(4)
C4 C3 C17 C22 -163.2(3)
N2 C3 C17 C18 -164.8(3)
C4 C3 C17 C18 16.8(5)
C22 C17 C18 C19 0.4(5)
C3 C17 C18 C19 -179.7(3)
C17 C18 C19 C20 -0.6(6)
C18 C19 C20 C21 0.2(6)
C19 C20 C21 C22 0.4(5)
C18 C17 C22 C21 0.2(5)
C3 C17 C22 C21 -179.8(3)
C20 C21 C22 C17 -0.6(5)
C4 C5 N1 N2 -0.4(4)
C6 C5 N1 N2 179.4(3)
C4 C3 N2 N1 0.1(3)
C17 C3 N2 N1 -178.6(3)
C5 N1 N2 C3 0.2(3)
C12 C11 O1 C15 -8.6(5)
C10 C11 O1 C15 171.8(3)
C9 C10 O2 C14 2.0(5)
C11 C10 O2 C14 -177.6(3)
